data_2204204
loop_
_publ_author_name
'Jiang, Xiao-Ming'
'Meng, Bian-Hong'
'Zhang, Zhi-Gang'

_publ_section_title
;Triaqua{\m-2-[<i>N</i>,<i>N</i>-bis(carboxylatomethyl)aminomethyl]-6-[<i>N</i>-(carboxylatomethyl)-<i>N</i>-(carboxymethyl)aminomethyl]-4-nitrophenolato}dicopper(II)
 trihydrate
;
_journal_issue 9
_journal_name_full 'Acta Crystallographica Section E'
_journal_page_first m1251
_journal_page_last m1253
_journal_paper_doi 10.1107/S1600536804019439
_journal_volume 60
_journal_year 2004
_chemical_formula_iupac '[Cu2 (C16 H15 N3 O11) (H2 O)3] , 3H2 O'
_chemical_formula_moiety 'C16 H21 Cu2 N3 O14 , 3H2 O'
_chemical_formula_sum 'C16 H27 Cu2 N3 O17'
_chemical_formula_weight 660.49
_chemical_name_systematic
;Triaqua{\m-2-[N,N-bis(carboxylatomethyl)aminomethyl]-6-[N-(carboxylatomethyl)-
N-(carboxymethyl)aminomethyl]-4-nitrophenolato}dicopper(II)
 trihydrate
;
_space_group_IT_number 14
_symmetry_cell_setting monoclinic
_symmetry_space_group_name_Hall '-P 2yn'
_symmetry_space_group_name_H-M 'P 1 21/n 1'
_atom_sites_solution_hydrogens geom
_atom_sites_solution_primary direct
_atom_sites_solution_secondary difmap
_audit_creation_method SHELXL97
_cell_angle_alpha 90.00
_cell_angle_beta 104.936(3)
_cell_angle_gamma 90.00
_cell_formula_units_Z 4
_cell_length_a 15.137(4)
_cell_length_b 10.787(3)
_cell_length_c 15.240(4)
_cell_measurement_reflns_used 2284
_cell_measurement_temperature 298(2)
_cell_measurement_theta_max 23.192
_cell_measurement_theta_min 2.338
_cell_volume 2404.4(11)
_computing_cell_refinement 'SAINT (Bruker, 2000)'
_computing_data_collection 'SMART (Bruker, 2000)'
_computing_data_reduction SAINT
_computing_molecular_graphics 'SHELXTL/PC (Sheldrick, 1999)'
_computing_publication_material SHELXTL/PC
_computing_structure_refinement 'SHELXL97 (Sheldrick, 1997)'
_computing_structure_solution 'SHELXS97 (Sheldrick, 1997)'
_diffrn_ambient_temperature 298(2)
_diffrn_measured_fraction_theta_full 0.998
_diffrn_measured_fraction_theta_max 0.998
_diffrn_measurement_device_type 'Bruker SMART 1K CCD area-detector'
_diffrn_measurement_method '\f and \w'
_diffrn_radiation_monochromator graphite
_diffrn_radiation_source 'fine-focus sealed tube'
_diffrn_radiation_type MoK\a
_diffrn_radiation_wavelength 0.71073
_diffrn_reflns_av_R_equivalents 0.0537
_diffrn_reflns_av_sigmaI/netI 0.0758
_diffrn_reflns_limit_h_max 13
_diffrn_reflns_limit_h_min -18
_diffrn_reflns_limit_k_max 12
_diffrn_reflns_limit_k_min -12
_diffrn_reflns_limit_l_max 17
_diffrn_reflns_limit_l_min -18
_diffrn_reflns_number 9744
_diffrn_reflns_theta_full 25.01
_diffrn_reflns_theta_max 25.01
_diffrn_reflns_theta_min 1.69
_diffrn_standards_decay_% 0
_diffrn_standards_number 0
_exptl_absorpt_coefficient_mu 1.859
_exptl_absorpt_correction_T_max 0.8359
_exptl_absorpt_correction_T_min 0.7075
_exptl_absorpt_correction_type multi-scan
_exptl_absorpt_process_details '(SADABS; Sheldrick, 2000)'
_exptl_crystal_colour green
_exptl_crystal_density_diffrn 1.825
_exptl_crystal_density_meas ?
_exptl_crystal_density_method .
_exptl_crystal_description block
_exptl_crystal_F_000 1352
_exptl_crystal_size_max 0.20
_exptl_crystal_size_mid 0.20
_exptl_crystal_size_min 0.10
_refine_diff_density_max 0.741
_refine_diff_density_min -0.663
_refine_ls_extinction_method none
_refine_ls_goodness_of_fit_ref 1.002
_refine_ls_hydrogen_treatment mixed
_refine_ls_matrix_type full
_refine_ls_number_parameters 343
_refine_ls_number_reflns 4233
_refine_ls_number_restraints 0
_refine_ls_restrained_S_all 1.002
_refine_ls_R_factor_all 0.0869
_refine_ls_R_factor_gt 0.0659
_refine_ls_shift/su_max 0.000
_refine_ls_shift/su_mean 0.000
_refine_ls_structure_factor_coef Fsqd
_refine_ls_weighting_details 'calc w = 1/[\s^2^(Fo^2^)+(0.0884P)^2^] where P=(Fo^2^+2Fc^2^)/3'
_refine_ls_weighting_scheme calc
_refine_ls_wR_factor_gt 0.1491
_refine_ls_wR_factor_ref 0.1623
_reflns_number_gt 3335
_reflns_number_total 4233
_reflns_threshold_expression I>2\s(I)
_cod_data_source_file ng6040.cif
_cod_data_source_block I
_cod_original_cell_volume 2404.3(10)
_cod_original_sg_symbol_H-M 'P 21/n'
_cod_database_code 2204204
_cod_database_fobs_code 2204204

loop_
_symmetry_equiv_pos_as_xyz
'x, y, z'
'-x+1/2, y+1/2, -z+1/2'
'-x, -y, -z'
'x-1/2, -y-1/2, z-1/2'

loop_
_atom_site_label
_atom_site_fract_x
_atom_site_fract_y
_atom_site_fract_z
_atom_site_U_iso_or_equiv
_atom_site_adp_type
_atom_site_calc_flag
_atom_site_refinement_flags
_atom_site_occupancy
_atom_site_type_symbol
Cu1 0.46143(5) 0.05836(6) 0.16478(5) 0.0257(2) Uani d . 1 Cu
Cu2 0.63515(5) 0.27887(7) 0.30494(5) 0.0270(2) Uani d . 1 Cu
N1 0.6808(4) -0.2455(5) 0.5488(4) 0.0420(15) Uani d . 1 N
N2 0.4863(3) -0.1276(4) 0.1662(3) 0.0222(11) Uani d . 1 N
N3 0.6270(3) 0.2794(4) 0.4341(3) 0.0253(12) Uani d . 1 N
O1 0.5548(3) 0.0961(4) 0.2732(3) 0.0280(10) Uani d . 1 O
O2 0.3898(3) 0.0268(4) 0.0418(3) 0.0292(10) Uani d . 1 O
O3 0.3847(4) -0.0969(4) -0.0751(3) 0.0451(13) Uani d . 1 O
O4 0.3670(4) -0.0074(4) 0.2508(3) 0.0439(13) Uani d . 1 O
O5 0.3174(4) -0.1778(5) 0.2982(3) 0.0554(15) Uani d . 1 O
H5 0.3104 -0.2537 0.2798 0.067 Uiso d . 1 H
O6 0.4224(4) 0.2315(4) 0.1508(3) 0.0444(13) Uani d . 1 O
H61 0.4564 0.2800 0.1893 0.053 Uiso d . 1 H
H62 0.4109 0.2639 0.0984 0.053 Uiso d . 1 H
O7 0.7527(3) 0.1958(4) 0.3539(3) 0.0308(10) Uani d . 1 O
O8 0.8568(3) 0.1625(4) 0.4842(3) 0.0348(11) Uani d . 1 O
O9 0.5228(3) 0.3773(4) 0.2844(3) 0.0351(11) Uani d . 1 O
O10 0.4575(4) 0.5134(6) 0.3588(4) 0.0744(19) Uani d . 1 O
O11 0.7161(4) -0.3410(5) 0.5313(4) 0.0658(17) Uani d . 1 O
O12 0.6735(5) -0.2208(5) 0.6243(4) 0.0674(18) Uani d . 1 O
O13 0.6499(4) 0.2988(4) 0.1820(3) 0.0390(12) Uani d . 1 O
H63 0.6391 0.2384 0.1450 0.047 Uiso d . 1 H
H64 0.6128 0.3575 0.1629 0.047 Uiso d . 1 H
O14 0.7093(4) 0.5055(5) 0.3217(4) 0.0612(16) Uani d . 1 O
H65 0.7633 0.5306 0.3457 0.073 Uiso d . 1 H
H66 0.6950 0.5234 0.2653 0.073 Uiso d . 1 H
O15 0.3809(5) 0.5482(5) 0.0998(5) 0.088(2) Uani d . 1 O
H71 0.3397 0.5625 0.1268 0.106 Uiso d . 1 H
H72 0.3692 0.4813 0.0694 0.106 Uiso d . 1 H
O16 0.5727(5) 0.5133(6) 0.1267(5) 0.095(2) Uani d . 1 O
H73 0.5151 0.5262 0.1138 0.114 Uiso d . 1 H
H74 0.5934 0.5387 0.0831 0.114 Uiso d . 1 H
O17 0.3061(4) 0.5920(6) 0.2617(6) 0.109(3) Uani d . 1 O
H75 0.2670 0.5526 0.2840 0.131 Uiso d . 1 H
H76 0.3534 0.5483 0.2683 0.131 Uiso d . 1 H
C1 0.6456(4) -0.1565(6) 0.4762(4) 0.0299(15) Uani d . 1 C
C2 0.6270(4) -0.0373(6) 0.4979(4) 0.0304(15) Uani d . 1 C
H2 0.6358 -0.0144 0.5583 0.036 Uiso calc R 1 H
C3 0.5952(4) 0.0486(5) 0.4295(4) 0.0261(14) Uani d . 1 C
C4 0.5820(4) 0.0121(5) 0.3380(4) 0.0244(13) Uani d . 1 C
C5 0.5989(4) -0.1130(5) 0.3175(4) 0.0262(14) Uani d . 1 C
C6 0.6324(4) -0.1954(5) 0.3869(4) 0.0302(15) Uani d . 1 C
H6A 0.6460 -0.2764 0.3742 0.036 Uiso calc R 1 H
C7 0.5835(4) -0.1506(6) 0.2201(4) 0.0302(15) Uani d . 1 C
H7A 0.5975 -0.2380 0.2172 0.036 Uiso calc R 1 H
H7B 0.6248 -0.1045 0.1931 0.036 Uiso calc R 1 H
C8 0.5673(4) 0.1769(5) 0.4504(4) 0.0275(14) Uani d . 1 C
H8A 0.5056 0.1921 0.4140 0.033 Uiso calc R 1 H
H8B 0.5660 0.1794 0.5137 0.033 Uiso calc R 1 H
C9 0.7211(5) 0.2669(6) 0.4913(4) 0.0331(15) Uani d . 1 C
H9A 0.7209 0.2194 0.5453 0.040 Uiso calc R 1 H
H9B 0.7460 0.3483 0.5103 0.040 Uiso calc R 1 H
C10 0.7804(4) 0.2023(5) 0.4390(4) 0.0265(14) Uani d . 1 C
C11 0.5832(5) 0.3995(6) 0.4436(4) 0.0331(16) Uani d . 1 C
H11A 0.6296 0.4637 0.4591 0.040 Uiso calc R 1 H
H11B 0.5529 0.3942 0.4923 0.040 Uiso calc R 1 H
C12 0.5140(5) 0.4333(6) 0.3556(5) 0.0373(17) Uani d . 1 C
C13 0.4751(5) -0.1618(6) 0.0692(4) 0.0328(15) Uani d . 1 C
H13A 0.4514 -0.2455 0.0589 0.039 Uiso calc R 1 H
H13B 0.5342 -0.1597 0.0554 0.039 Uiso calc R 1 H
C14 0.4104(4) -0.0730(5) 0.0071(4) 0.0284(14) Uani d . 1 C
C15 0.4206(4) -0.1977(5) 0.2039(4) 0.0289(15) Uani d . 1 C
H15A 0.4538 -0.2603 0.2452 0.035 Uiso calc R 1 H
H15B 0.3780 -0.2403 0.1546 0.035 Uiso calc R 1 H
C16 0.3673(5) -0.1199(7) 0.2536(4) 0.0346(16) Uani d . 1 C

loop_
_atom_site_aniso_label
_atom_site_aniso_U_11
_atom_site_aniso_U_22
_atom_site_aniso_U_33
_atom_site_aniso_U_12
_atom_site_aniso_U_13
_atom_site_aniso_U_23
Cu1 0.0323(5) 0.0196(4) 0.0214(4) 0.0006(3) -0.0001(3) -0.0029(3)
Cu2 0.0300(5) 0.0283(4) 0.0207(4) 0.0017(3) 0.0029(3) -0.0016(3)
N1 0.043(4) 0.036(3) 0.039(4) 0.002(3) -0.003(3) 0.005(3)
N2 0.030(3) 0.016(2) 0.021(3) 0.000(2) 0.007(2) 0.001(2)
N3 0.029(3) 0.027(3) 0.019(3) -0.002(2) 0.005(2) -0.005(2)
O1 0.038(3) 0.022(2) 0.020(2) 0.001(2) -0.0006(19) -0.0001(17)
O2 0.034(3) 0.027(2) 0.021(2) 0.004(2) -0.0049(19) -0.0059(18)
O3 0.065(4) 0.044(3) 0.019(2) 0.015(3) -0.001(2) -0.006(2)
O4 0.049(3) 0.036(3) 0.054(3) 0.000(2) 0.026(3) -0.012(2)
O5 0.065(4) 0.061(3) 0.051(3) -0.018(3) 0.034(3) -0.002(3)
O6 0.062(3) 0.019(2) 0.036(3) 0.008(2) -0.016(2) -0.0026(19)
O7 0.029(2) 0.040(3) 0.024(2) 0.005(2) 0.007(2) 0.0003(19)
O8 0.028(3) 0.039(3) 0.034(2) 0.005(2) 0.001(2) -0.001(2)
O9 0.036(3) 0.033(3) 0.030(2) 0.007(2) -0.001(2) -0.004(2)
O10 0.069(4) 0.071(4) 0.071(4) 0.040(4) -0.004(3) -0.026(3)
O11 0.089(5) 0.049(3) 0.049(3) 0.023(3) 0.000(3) 0.004(3)
O12 0.099(5) 0.064(4) 0.032(3) 0.018(4) 0.004(3) 0.011(3)
O13 0.058(3) 0.030(2) 0.026(2) -0.002(2) 0.006(2) -0.0042(19)
O14 0.062(4) 0.060(3) 0.054(3) -0.010(3) 0.002(3) -0.019(3)
O15 0.101(6) 0.056(4) 0.115(6) -0.014(4) 0.041(5) -0.041(4)
O16 0.087(5) 0.080(4) 0.135(6) 0.019(4) 0.061(5) 0.066(4)
O17 0.050(4) 0.066(4) 0.188(8) -0.010(3) -0.011(5) 0.059(5)
C1 0.032(4) 0.026(3) 0.026(3) 0.003(3) -0.001(3) 0.007(3)
C2 0.030(4) 0.040(4) 0.022(3) -0.006(3) 0.009(3) -0.001(3)
C3 0.022(3) 0.027(3) 0.027(3) -0.002(3) 0.003(3) -0.003(3)
C4 0.022(3) 0.026(3) 0.022(3) -0.003(3) 0.000(3) 0.002(2)
C5 0.026(3) 0.026(3) 0.026(3) -0.001(3) 0.005(3) -0.005(3)
C6 0.035(4) 0.021(3) 0.031(4) 0.002(3) 0.002(3) -0.003(3)
C7 0.034(4) 0.023(3) 0.032(3) 0.008(3) 0.005(3) -0.001(3)
C8 0.026(3) 0.033(3) 0.023(3) -0.002(3) 0.004(3) -0.001(3)
C9 0.034(4) 0.037(4) 0.025(3) -0.004(3) 0.001(3) -0.007(3)
C10 0.034(4) 0.018(3) 0.029(3) -0.002(3) 0.011(3) 0.001(2)
C11 0.039(4) 0.031(4) 0.032(4) 0.006(3) 0.014(3) -0.008(3)
C12 0.036(4) 0.028(4) 0.046(4) 0.008(3) 0.006(3) -0.004(3)
C13 0.046(4) 0.029(3) 0.024(3) 0.009(3) 0.010(3) -0.004(3)
C14 0.030(4) 0.023(3) 0.030(4) -0.003(3) 0.005(3) 0.001(3)
C15 0.033(4) 0.021(3) 0.030(3) -0.002(3) 0.003(3) -0.002(3)
C16 0.032(4) 0.041(4) 0.029(4) -0.007(3) 0.005(3) -0.004(3)

loop_
_atom_type_symbol
_atom_type_description
_atom_type_scat_dispersion_real
_atom_type_scat_dispersion_imag
_atom_type_scat_source
C C 0.0033 0.0016 'International Tables Vol C Tables 4.2.6.8 and 6.1.1.4'
H H 0.0000 0.0000 'International Tables Vol C Tables 4.2.6.8 and 6.1.1.4'
N N 0.0061 0.0033 'International Tables Vol C Tables 4.2.6.8 and 6.1.1.4'
O O 0.0106 0.0060 'International Tables Vol C Tables 4.2.6.8 and 6.1.1.4'
Cu Cu 0.3201 1.2651 'International Tables Vol C Tables 4.2.6.8 and 6.1.1.4'

loop_
_geom_angle_atom_site_label_1
_geom_angle_atom_site_label_2
_geom_angle_atom_site_label_3
_geom_angle
_geom_angle_publ_flag
O1 Cu1 O2 166.71(19) y
O1 Cu1 O6 91.49(17) y
O2 Cu1 O6 89.11(17) y
O1 Cu1 N2 96.11(18) y
O2 Cu1 N2 83.87(17) y
O6 Cu1 N2 172.24(19) y
O1 Cu1 O4 90.16(18) y
O2 Cu1 O4 102.90(19) y
O6 Cu1 O4 98.2(2) y
N2 Cu1 O4 80.21(18) y
O13 Cu2 O9 95.53(19) y
O13 Cu2 O7 95.62(19) y
O9 Cu2 O7 166.78(17) y
O13 Cu2 N3 172.90(19) y
O9 Cu2 N3 83.36(19) y
O7 Cu2 N3 84.70(19) y
O13 Cu2 O1 94.44(16) y
O9 Cu2 O1 92.35(17) y
O7 Cu2 O1 93.84(16) y
N3 Cu2 O1 92.61(17) y
O13 Cu2 O14 80.93(17) y
O9 Cu2 O14 81.13(18) y
O7 Cu2 O14 93.65(18) y
N3 Cu2 O14 91.97(18) y
O1 Cu2 O14 171.55(16) y
O12 N1 O11 123.0(6) ?
O12 N1 C1 118.0(6) ?
O11 N1 C1 119.0(6) ?
C15 N2 C13 110.1(5) ?
C15 N2 C7 111.3(4) ?
C13 N2 C7 110.2(5) ?
C15 N2 Cu1 111.5(4) ?
C13 N2 Cu1 105.1(3) ?
C7 N2 Cu1 108.6(3) ?
C9 N3 C11 114.3(5) ?
C9 N3 C8 111.7(5) ?
C11 N3 C8 109.2(5) ?
C9 N3 Cu2 106.6(4) ?
C11 N3 Cu2 104.0(3) ?
C8 N3 Cu2 110.9(3) ?
C4 O1 Cu1 121.0(4) ?
C4 O1 Cu2 112.6(3) ?
Cu1 O1 Cu2 126.43(19) ?
C14 O2 Cu1 114.5(4) ?
C16 O4 Cu1 109.5(4) ?
C16 O5 H5 108.9 ?
Cu1 O6 H61 113.5 ?
Cu1 O6 H62 118.6 ?
H61 O6 H62 109.6 ?
C10 O7 Cu2 113.3(4) ?
C12 O9 Cu2 113.4(4) ?
Cu2 O13 H63 120.2 ?
Cu2 O13 H64 100.6 ?
H63 O13 H64 110.4 ?
Cu2 O14 H65 131.8 ?
Cu2 O14 H66 96.9 ?
H65 O14 H66 109.2 ?
H71 O15 H72 110.2 ?
H73 O16 H74 109.1 ?
H75 O17 H76 108.9 ?
C2 C1 C6 122.1(5) ?
C2 C1 N1 119.4(6) ?
C6 C1 N1 118.5(6) ?
C1 C2 C3 119.9(6) ?
C1 C2 H2 120.1 ?
C3 C2 H2 120.1 ?
C2 C3 C4 119.3(5) ?
C2 C3 C8 121.2(5) ?
C4 C3 C8 119.3(5) ?
O1 C4 C3 118.9(5) ?
O1 C4 C5 121.5(5) ?
C3 C4 C5 119.6(5) ?
C6 C5 C4 119.7(5) ?
C6 C5 C7 121.3(5) ?
C4 C5 C7 119.0(5) ?
C5 C6 C1 119.4(5) ?
C5 C6 H6A 120.3 ?
C1 C6 H6A 120.3 ?
C5 C7 N2 112.1(5) ?
C5 C7 H7A 109.2 ?
N2 C7 H7A 109.2 ?
C5 C7 H7B 109.2 ?
N2 C7 H7B 109.2 ?
H7A C7 H7B 107.9 ?
N3 C8 C3 115.6(5) ?
N3 C8 H8A 108.4 ?
C3 C8 H8A 108.4 ?
N3 C8 H8B 108.4 ?
C3 C8 H8B 108.4 ?
H8A C8 H8B 107.4 ?
N3 C9 C10 110.1(5) ?
N3 C9 H9A 109.6 ?
C10 C9 H9A 109.6 ?
N3 C9 H9B 109.6 ?
C10 C9 H9B 109.6 ?
H9A C9 H9B 108.1 ?
O7 C10 O8 124.1(6) ?
O7 C10 C9 118.9(6) ?
O8 C10 C9 117.0(5) ?
N3 C11 C12 110.4(5) ?
N3 C11 H11A 109.6 ?
C12 C11 H11A 109.6 ?
N3 C11 H11B 109.6 ?
C12 C11 H11B 109.6 ?
H11A C11 H11B 108.1 ?
O10 C12 O9 126.4(7) ?
O10 C12 C11 117.7(6) ?
O9 C12 C11 115.9(6) ?
N2 C13 C14 110.7(5) ?
N2 C13 H13A 109.5 ?
C14 C13 H13A 109.5 ?
N2 C13 H13B 109.5 ?
C14 C13 H13B 109.5 ?
H13A C13 H13B 108.1 ?
O3 C14 O2 123.3(6) ?
O3 C14 C13 119.0(5) ?
O2 C14 C13 117.6(5) ?
N2 C15 C16 114.4(5) ?
N2 C15 H15A 108.7 ?
C16 C15 H15A 108.7 ?
N2 C15 H15B 108.7 ?
C16 C15 H15B 108.7 ?
H15A C15 H15B 107.6 ?
O4 C16 O5 120.1(6) ?
O4 C16 C15 122.7(6) ?
O5 C16 C15 117.2(6) ?

loop_
_geom_bond_atom_site_label_1
_geom_bond_atom_site_label_2
_geom_bond_distance
_geom_bond_publ_flag
Cu1 O1 1.922(4) y
Cu1 O2 1.939(4) y
Cu1 O6 1.954(4) y
Cu1 N2 2.040(4) y
Cu1 O4 2.286(5) y
Cu2 O13 1.954(4) y
Cu2 O9 1.960(4) y
Cu2 O7 1.960(4) y
Cu2 N3 2.004(5) y
Cu2 O1 2.301(4) y
Cu2 O14 2.674(5) y
N1 O12 1.213(8) ?
N1 O11 1.221(7) ?
N1 C1 1.458(8) ?
N2 C15 1.480(8) ?
N2 C13 1.490(7) ?
N2 C7 1.510(8) ?
N3 C9 1.473(8) ?
N3 C11 1.479(7) ?
N3 C8 1.488(7) ?
O1 C4 1.325(7) ?
O2 C14 1.273(7) ?
O3 C14 1.239(7) ?
O4 C16 1.214(8) ?
O5 C16 1.300(8) ?
O5 H5 0.8629 ?
O6 H61 0.8526 ?
O6 H62 0.8477 ?
O7 C10 1.258(7) ?
O8 C10 1.259(7) ?
O9 C12 1.279(8) ?
O10 C12 1.226(8) ?
O13 H63 0.8488 ?
O13 H64 0.8466 ?
O14 H65 0.8486 ?
O14 H66 0.8526 ?
O15 H71 0.8452 ?
O15 H72 0.8510 ?
O16 H73 0.8540 ?
O16 H74 0.8501 ?
O17 H75 0.8659 ?
O17 H76 0.8416 ?
C1 C2 1.375(8) ?
C1 C6 1.388(8) ?
C2 C3 1.385(8) ?
C2 H2 0.9300 ?
C3 C4 1.412(8) ?
C3 C8 1.505(8) ?
C4 C5 1.423(8) ?
C5 C6 1.375(8) ?
C5 C7 1.497(8) ?
C6 H6A 0.9300 ?
C7 H7A 0.9700 ?
C7 H7B 0.9700 ?
C8 H8A 0.9700 ?
C8 H8B 0.9700 ?
C9 C10 1.516(9) ?
C9 H9A 0.9700 ?
C9 H9B 0.9700 ?
C11 C12 1.519(9) ?
C11 H11A 0.9700 ?
C11 H11B 0.9700 ?
C13 C14 1.515(8) ?
C13 H13A 0.9700 ?
C13 H13B 0.9700 ?
C15 C16 1.497(9) ?
C15 H15A 0.9700 ?
C15 H15B 0.9700 ?

loop_
_geom_hbond_atom_site_label_D
_geom_hbond_atom_site_label_H
_geom_hbond_atom_site_label_A
_geom_hbond_site_symmetry_A
_geom_hbond_distance_DH
_geom_hbond_distance_HA
_geom_hbond_distance_DA
_geom_hbond_angle_DHA
_geom_hbond_publ_flag
O17 H75 O4 2 0.87 2.07 2.793(8) 141 y
O16 H73 O15 . 0.85 2.00 2.851(10) 173 y
O17 H76 O10 . 0.84 1.84 2.531(9) 138 y
O16 H74 O8 2_655 0.85 1.95 2.741(7) 155 y
O15 H72 O8 4_565 0.85 2.00 2.841(7) 169 y
O14 H66 O16 . 0.85 2.43 3.154(10) 144 y
O15 H71 O17 . 0.85 2.26 3.005(12) 147 y
O14 H65 O3 4_666 0.85 2.05 2.888(7) 169 y
O13 H64 O16 . 0.85 1.82 2.631(7) 159 y
O13 H63 O3 3_655 0.85 1.84 2.689(6) 174 y
O6 H62 O8 4_565 0.85 1.90 2.728(6) 167 y
O6 H61 O9 . 0.85 1.86 2.708(6) 172 y
O5 H5 O17 1_545 0.86 1.69 2.541(9) 170 y

loop_
_geom_torsion_atom_site_label_1
_geom_torsion_atom_site_label_2
_geom_torsion_atom_site_label_3
_geom_torsion_atom_site_label_4
_geom_torsion
O1 Cu1 N2 C15 99.6(4)
O2 Cu1 N2 C15 -93.8(4)
O4 Cu1 N2 C15 10.5(4)
O1 Cu1 N2 C13 -141.2(4)
O2 Cu1 N2 C13 25.4(4)
O4 Cu1 N2 C13 129.7(4)
O1 Cu1 N2 C7 -23.3(4)
O2 Cu1 N2 C7 143.3(4)
O4 Cu1 N2 C7 -112.4(4)
O9 Cu2 N3 C9 -152.5(4)
O7 Cu2 N3 C9 21.8(4)
O1 Cu2 N3 C9 115.4(4)
O14 Cu2 N3 C9 -71.7(4)
O9 Cu2 N3 C11 -31.4(4)
O7 Cu2 N3 C11 142.9(4)
O1 Cu2 N3 C11 -123.5(4)
O14 Cu2 N3 C11 49.4(4)
O9 Cu2 N3 C8 85.8(4)
O7 Cu2 N3 C8 -99.9(4)
O1 Cu2 N3 C8 -6.3(4)
O2 Cu1 O1 C4 -116.7(8)
O6 Cu1 O1 C4 150.8(5)
N2 Cu1 O1 C4 -27.6(5)
O4 Cu1 O1 C4 52.6(4)
O2 Cu1 O1 Cu2 60.6(8)
O6 Cu1 O1 Cu2 -31.9(3)
N2 Cu1 O1 Cu2 149.7(3)
O4 Cu1 O1 Cu2 -130.1(3)
O13 Cu2 O1 C4 136.6(4)
O9 Cu2 O1 C4 -127.6(4)
O7 Cu2 O1 C4 40.7(4)
N3 Cu2 O1 C4 -44.2(4)
O13 Cu2 O1 Cu1 -40.9(3)
O9 Cu2 O1 Cu1 54.9(3)
O7 Cu2 O1 Cu1 -136.8(3)
N3 Cu2 O1 Cu1 138.3(3)
O1 Cu1 O2 C14 70.0(9)
O6 Cu1 O2 C14 162.7(5)
N2 Cu1 O2 C14 -20.6(4)
O4 Cu1 O2 C14 -99.1(4)
O1 Cu1 O4 C16 -101.3(5)
O2 Cu1 O4 C16 76.2(5)
O6 Cu1 O4 C16 167.2(5)
N2 Cu1 O4 C16 -5.2(5)
O13 Cu2 O7 C10 159.0(4)
O9 Cu2 O7 C10 11.6(10)
N3 Cu2 O7 C10 -13.9(4)
O1 Cu2 O7 C10 -106.1(4)
O14 Cu2 O7 C10 77.8(4)
O13 Cu2 O9 C12 -149.3(5)
O7 Cu2 O9 C12 -1.9(11)
N3 Cu2 O9 C12 23.6(5)
O1 Cu2 O9 C12 116.0(5)
O14 Cu2 O9 C12 -69.4(5)
O12 N1 C1 C2 16.2(10)
O11 N1 C1 C2 -163.8(7)
O12 N1 C1 C6 -164.1(7)
O11 N1 C1 C6 15.9(10)
C6 C1 C2 C3 -0.9(10)
N1 C1 C2 C3 178.8(6)
C1 C2 C3 C4 0.2(9)
C1 C2 C3 C8 175.3(6)
Cu1 O1 C4 C3 -136.5(5)
Cu2 O1 C4 C3 45.8(7)
Cu1 O1 C4 C5 44.1(7)
Cu2 O1 C4 C5 -133.6(5)
C2 C3 C4 O1 -177.5(6)
C8 C3 C4 O1 7.3(9)
C2 C3 C4 C5 1.9(9)
C8 C3 C4 C5 -173.3(6)
O1 C4 C5 C6 176.0(6)
C3 C4 C5 C6 -3.4(9)
O1 C4 C5 C7 -1.4(9)
C3 C4 C5 C7 179.3(6)
C4 C5 C6 C1 2.6(10)
C7 C5 C6 C1 180.0(6)
C2 C1 C6 C5 -0.5(10)
N1 C1 C6 C5 179.8(6)
C6 C5 C7 N2 124.1(6)
C4 C5 C7 N2 -58.5(8)
C15 N2 C7 C5 -59.8(6)
C13 N2 C7 C5 177.8(5)
Cu1 N2 C7 C5 63.3(5)
C9 N3 C8 C3 -61.5(6)
C11 N3 C8 C3 171.1(5)
Cu2 N3 C8 C3 57.2(6)
C2 C3 C8 N3 112.1(6)
C4 C3 C8 N3 -72.8(7)
C11 N3 C9 C10 -139.8(5)
C8 N3 C9 C10 95.7(6)
Cu2 N3 C9 C10 -25.5(6)
Cu2 O7 C10 O8 -175.2(5)
Cu2 O7 C10 C9 1.8(7)
N3 C9 C10 O7 17.0(8)
N3 C9 C10 O8 -165.8(5)
C9 N3 C11 C12 150.5(6)
C8 N3 C11 C12 -83.6(6)
Cu2 N3 C11 C12 34.7(6)
Cu2 O9 C12 O10 169.2(7)
Cu2 O9 C12 C11 -8.3(7)
N3 C11 C12 O10 163.1(7)
N3 C11 C12 O9 -19.2(8)
C15 N2 C13 C14 93.5(6)
C7 N2 C13 C14 -143.4(5)
Cu1 N2 C13 C14 -26.6(6)
Cu1 O2 C14 O3 -166.1(5)
Cu1 O2 C14 C13 9.5(7)
N2 C13 C14 O3 -171.1(6)
N2 C13 C14 O2 13.1(8)
C13 N2 C15 C16 -130.9(5)
C7 N2 C15 C16 106.7(6)
Cu1 N2 C15 C16 -14.7(6)
Cu1 O4 C16 O5 -179.2(5)
Cu1 O4 C16 C15 -1.9(8)
N2 C15 C16 O4 11.3(9)
N2 C15 C16 O5 -171.3(5)
